data_7701551
loop_
_publ_author_name
'Sch\"uler, Philipp'
'G\"orls, Helmar'
'Westerhausen, Matthias'
'Krieck, Sven'

_publ_section_title
;
 Bis(trimethylsilyl)amide complexes of s-block metals with bidentate ether
 and amine ligands.
;
_journal_issue 24
_journal_name_full 'Dalton transactions (Cambridge, England : 2003)'
_journal_page_first 8966
_journal_page_last 8975
_journal_paper_doi 10.1039/c9dt01426h
_journal_volume 48
_journal_year 2019
_chemical_formula_moiety 'C17 H49 Mg N3 O Si4'
_chemical_formula_sum 'C17 H49 Mg N3 O Si4'
_chemical_formula_weight 448.26
_space_group_IT_number 15
_space_group_name_Hall '-C 2yc'
_space_group_name_H-M_alt 'C 1 2/c 1'
_symmetry_cell_setting monoclinic
_symmetry_space_group_name_Hall '-C 2yc'
_symmetry_space_group_name_H-M 'C 1 2/c 1'
_atom_sites_solution_hydrogens geom
_atom_sites_solution_primary direct
_atom_sites_solution_secondary difmap
_audit_creation_method SHELXL-97
_audit_update_record
;
2019-05-07 deposited with the CCDC.	2019-05-10 downloaded from the CCDC.
;
_cell_angle_alpha 90
_cell_angle_beta 101.657(1)
_cell_angle_gamma 90
_cell_formula_units_Z 4
_cell_length_a 8.8108(2)
_cell_length_b 16.9986(4)
_cell_length_c 19.5944(5)
_cell_measurement_reflns_used 10702
_cell_measurement_temperature 133(2)
_cell_measurement_theta_max 27.46
_cell_measurement_theta_min 2.12
_cell_volume 2874.15(12)
_computing_cell_refinement DENZO
_computing_data_collection COLLECT
_computing_data_reduction DENZO
_computing_molecular_graphics SHELXTL/PC
_computing_publication_material SHELXL-97
_computing_structure_refinement 'SHELXL-97 (Sheldrick, 2008)'
_computing_structure_solution 'SHELXS-97 (Sheldrick, 2008)'
_diffrn_ambient_temperature 133(2)
_diffrn_measured_fraction_theta_full 0.999
_diffrn_measured_fraction_theta_max 0.999
_diffrn_measurement_device_type KappaCCD
_diffrn_measurement_method 'phi- + omega-scan'
_diffrn_radiation_monochromator graphite
_diffrn_radiation_source 'fine-focus sealed tube'
_diffrn_radiation_type MoK\a
_diffrn_radiation_wavelength 0.71073
_diffrn_reflns_av_R_equivalents 0.0360
_diffrn_reflns_av_sigmaI/netI 0.0290
_diffrn_reflns_limit_h_max 11
_diffrn_reflns_limit_h_min -10
_diffrn_reflns_limit_k_max 21
_diffrn_reflns_limit_k_min -22
_diffrn_reflns_limit_l_max 25
_diffrn_reflns_limit_l_min -25
_diffrn_reflns_number 10702
_diffrn_reflns_theta_full 27.46
_diffrn_reflns_theta_max 27.46
_diffrn_reflns_theta_min 2.12
_exptl_absorpt_coefficient_mu 0.240
_exptl_absorpt_correction_T_max 0.7456
_exptl_absorpt_correction_T_min 0.6931
_exptl_absorpt_correction_type multi-scan
_exptl_absorpt_process_details 'SADABS, Bruker-AXS, 2002'
_exptl_crystal_colour colourless
_exptl_crystal_density_diffrn 1.036
_exptl_crystal_density_method 'not measured'
_exptl_crystal_description prism
_exptl_crystal_F_000 992
_exptl_crystal_size_max 0.112
_exptl_crystal_size_mid 0.102
_exptl_crystal_size_min 0.098
_refine_diff_density_max 0.400
_refine_diff_density_min -0.371
_refine_diff_density_rms 0.046
_refine_ls_extinction_method none
_refine_ls_goodness_of_fit_ref 1.088
_refine_ls_hydrogen_treatment constr
_refine_ls_matrix_type full
_refine_ls_number_parameters 176
_refine_ls_number_reflns 3303
_refine_ls_number_restraints 5
_refine_ls_restrained_S_all 1.087
_refine_ls_R_factor_all 0.0531
_refine_ls_R_factor_gt 0.0444
_refine_ls_shift/su_max 0.022
_refine_ls_shift/su_mean 0.003
_refine_ls_structure_factor_coef Fsqd
_refine_ls_weighting_details 'calc w=1/[\s^2^(Fo^2^)+(0.0391P)^2^+3.7382P] where P=(Fo^2^+2Fc^2^)/3'
_refine_ls_weighting_scheme calc
_refine_ls_wR_factor_gt 0.1038
_refine_ls_wR_factor_ref 0.1090
_reflns_number_gt 2867
_reflns_number_total 3303
_reflns_threshold_expression >2sigma(I)
_cod_data_source_file c9dt01426h2.cif
_cod_data_source_block FO6490
_cod_original_sg_symbol_H-M 'C 2/c'
_cod_database_code 7701551

loop_
_symmetry_equiv_pos_as_xyz
'x, y, z'
'-x, y, -z+1/2'
'x+1/2, y+1/2, z'
'-x+1/2, y+1/2, -z+1/2'
'-x, -y, -z'
'x, -y, z-1/2'
'-x+1/2, -y+1/2, -z'
'x+1/2, -y+1/2, z-1/2'

loop_
_atom_site_label
_atom_site_type_symbol
_atom_site_fract_x
_atom_site_fract_y
_atom_site_fract_z
_atom_site_U_iso_or_equiv
_atom_site_adp_type
_atom_site_occupancy
_atom_site_symmetry_multiplicity
_atom_site_calc_flag
_atom_site_refinement_flags
_atom_site_disorder_assembly
_atom_site_disorder_group
Mg1 Mg 0.5000 0.54801(4) 0.7500 0.02095(18) Uani 1 2 d S . .
Si1 Si 0.52788(6) 0.67378(3) 0.63443(3) 0.03028(14) Uani 1 1 d . . .
Si2 Si 0.23295(7) 0.58288(4) 0.61043(3) 0.03848(16) Uani 1 1 d . . .
N1 N 0.41077(17) 0.60399(9) 0.66016(7) 0.0272(3) Uani 1 1 d . A .
C1 C 0.5556(4) 0.66140(14) 0.54242(12) 0.0585(7) Uani 1 1 d . B .
H1A H 0.6261 0.7022 0.5319 0.088 Uiso 1 1 calc R . .
H1B H 0.4553 0.6662 0.5102 0.088 Uiso 1 1 calc R . .
H1C H 0.5999 0.6094 0.5372 0.088 Uiso 1 1 calc R . .
C2 C 0.4597(3) 0.77789(12) 0.64105(11) 0.0426(5) Uani 1 1 d . B .
H2A H 0.5349 0.8143 0.6277 0.064 Uiso 1 1 calc R . .
H2B H 0.4498 0.7887 0.6891 0.064 Uiso 1 1 calc R . .
H2C H 0.3588 0.7849 0.6097 0.064 Uiso 1 1 calc R . .
C3 C 0.7280(2) 0.67093(12) 0.69052(12) 0.0422(5) Uani 1 1 d . B .
H3A H 0.7938 0.7097 0.6735 0.063 Uiso 1 1 calc R . .
H3B H 0.7722 0.6183 0.6885 0.063 Uiso 1 1 calc R . .
H3C H 0.7222 0.6833 0.7388 0.063 Uiso 1 1 calc R . .
C4 C 0.1064(9) 0.6763(5) 0.5799(5) 0.0569(19) Uani 0.52(2) 1 d P A 1
H4A H 0.0065 0.6599 0.5518 0.085 Uiso 0.52(2) 1 calc PR A 1
H4B H 0.1604 0.7100 0.5520 0.085 Uiso 0.52(2) 1 calc PR A 1
H4C H 0.0892 0.7055 0.6208 0.085 Uiso 0.52(2) 1 calc PR A 1
C5 C 0.2223(10) 0.5259(8) 0.5284(5) 0.058(2) Uani 0.52(2) 1 d P A 1
H5A H 0.1135 0.5184 0.5057 0.087 Uiso 0.52(2) 1 calc PR A 1
H5B H 0.2716 0.4745 0.5393 0.087 Uiso 0.52(2) 1 calc PR A 1
H5C H 0.2761 0.5548 0.4971 0.087 Uiso 0.52(2) 1 calc PR A 1
C4A C 0.1503(15) 0.6609(7) 0.5520(8) 0.078(4) Uani 0.48(2) 1 d P A 2
H4AA H 0.0489 0.6444 0.5255 0.117 Uiso 0.48(2) 1 calc PR A 2
H4AB H 0.2192 0.6726 0.5198 0.117 Uiso 0.48(2) 1 calc PR A 2
H4AC H 0.1380 0.7081 0.5790 0.117 Uiso 0.48(2) 1 calc PR A 2
C5A C 0.2668(14) 0.4948(7) 0.5527(7) 0.065(3) Uani 0.48(2) 1 d P A 2
H5AA H 0.1683 0.4796 0.5226 0.097 Uiso 0.48(2) 1 calc PR A 2
H5AB H 0.3084 0.4502 0.5824 0.097 Uiso 0.48(2) 1 calc PR A 2
H5AC H 0.3408 0.5099 0.5238 0.097 Uiso 0.48(2) 1 calc PR A 2
C6 C 0.0957(3) 0.53883(19) 0.65997(13) 0.0595(7) Uani 1 1 d . A .
H6A H 0.1400 0.4902 0.6825 0.089 Uiso 1 1 calc R . .
H6B H -0.0024 0.5269 0.6280 0.089 Uiso 1 1 calc R . .
H6C H 0.0769 0.5761 0.6956 0.089 Uiso 1 1 calc R . .
O1 O 0.3668(16) 0.4617(11) 0.7854(5) 0.0239(9) Uani 0.25 1 d P B -1
N2 N 0.5902(15) 0.4295(10) 0.7057(7) 0.0239(9) Uani 0.25 1 d PD B -1
C7 C 0.3126(18) 0.4530(11) 0.8426(8) 0.0301(10) Uani 0.25 1 d P B -1
H7A H 0.3219 0.5028 0.8682 0.045 Uiso 0.25 1 calc PR B -1
H7B H 0.3721 0.4122 0.8717 0.045 Uiso 0.25 1 calc PR B -1
H7C H 0.2034 0.4374 0.8305 0.045 Uiso 0.25 1 calc PR B -1
C8 C 0.3846(14) 0.3775(7) 0.7544(6) 0.0322(11) Uani 0.25 1 d PD B -1
H8A H 0.4648 0.3463 0.7856 0.039 Uiso 0.25 1 calc PR B -1
H8B H 0.2853 0.3484 0.7463 0.039 Uiso 0.25 1 calc PR B -1
C9 C 0.4340(17) 0.3966(8) 0.6856(6) 0.0322(11) Uani 0.25 1 d PD B -1
H9A H 0.4348 0.3484 0.6573 0.039 Uiso 0.25 1 calc PR B -1
H9B H 0.3624 0.4353 0.6583 0.039 Uiso 0.25 1 calc PR B -1
C10 C 0.6927(17) 0.3853(9) 0.7596(7) 0.0301(10) Uani 0.25 1 d P B -1
H10A H 0.7960 0.4092 0.7686 0.045 Uiso 0.25 1 calc PR B -1
H10B H 0.6996 0.3308 0.7443 0.045 Uiso 0.25 1 calc PR B -1
H10C H 0.6515 0.3861 0.8025 0.045 Uiso 0.25 1 calc PR B -1
C11 C 0.676(2) 0.4537(19) 0.6471(7) 0.0301(10) Uani 0.25 1 d PD B -1
H11A H 0.6266 0.5007 0.6234 0.045 Uiso 0.25 1 calc PR B -1
H11B H 0.6701 0.4106 0.6135 0.045 Uiso 0.25 1 calc PR B -1
H11C H 0.7845 0.4651 0.6675 0.045 Uiso 0.25 1 calc PR B -1
O1A O 0.6102(16) 0.4508(12) 0.7153(6) 0.0239(9) Uani 0.25 1 d PD B -2
N2A N 0.4070(19) 0.4426(12) 0.7947(9) 0.0239(9) Uani 0.25 1 d PD B -2
C7A C 0.643(3) 0.4408(9) 0.6420(8) 0.0301(10) Uani 0.25 1 d PD B -2
H7AA H 0.5671 0.4708 0.6086 0.045 Uiso 0.25 1 calc PR B -2
H7AB H 0.6362 0.3850 0.6292 0.045 Uiso 0.25 1 calc PR B -2
H7AC H 0.7476 0.4602 0.6412 0.045 Uiso 0.25 1 calc PR B -2
C8A C 0.6442(15) 0.3827(11) 0.7520(9) 0.0322(11) Uani 0.25 1 d P B -2
H8AA H 0.7568 0.3785 0.7711 0.039 Uiso 0.25 1 calc PR B -2
H8AB H 0.6105 0.3364 0.7221 0.039 Uiso 0.25 1 calc PR B -2
C9A C 0.5523(17) 0.3890(8) 0.8110(7) 0.0322(11) Uani 0.25 1 d PD B -2
H9AA H 0.6225 0.4094 0.8533 0.039 Uiso 0.25 1 calc PR B -2
H9AB H 0.5194 0.3356 0.8219 0.039 Uiso 0.25 1 calc PR B -2
C10A C 0.2861(16) 0.3882(6) 0.7535(6) 0.0301(10) Uani 0.25 1 d P B -2
H10D H 0.3068 0.3809 0.7066 0.045 Uiso 0.25 1 calc PR B -2
H10E H 0.1830 0.4114 0.7501 0.045 Uiso 0.25 1 calc PR B -2
H10F H 0.2903 0.3372 0.7771 0.045 Uiso 0.25 1 calc PR B -2
C11A C 0.352(3) 0.4553(12) 0.8642(10) 0.0301(10) Uani 0.25 1 d PD B -2
H11D H 0.4286 0.4871 0.8957 0.045 Uiso 0.25 1 calc PR B -2
H11E H 0.3409 0.4042 0.8858 0.045 Uiso 0.25 1 calc PR B -2
H11F H 0.2520 0.4825 0.8550 0.045 Uiso 0.25 1 calc PR B -2

loop_
_atom_site_aniso_label
_atom_site_aniso_U_11
_atom_site_aniso_U_22
_atom_site_aniso_U_33
_atom_site_aniso_U_23
_atom_site_aniso_U_13
_atom_site_aniso_U_12
Mg1 0.0242(4) 0.0180(4) 0.0212(4) 0.000 0.0059(3) 0.000
Si1 0.0455(3) 0.0236(2) 0.0251(3) 0.00495(19) 0.0150(2) 0.0075(2)
Si2 0.0449(3) 0.0436(3) 0.0244(3) -0.0018(2) 0.0011(2) -0.0002(3)
N1 0.0350(8) 0.0259(7) 0.0217(7) 0.0032(6) 0.0084(6) 0.0070(6)
C1 0.105(2) 0.0418(12) 0.0394(12) 0.0023(10) 0.0404(14) -0.0005(13)
C2 0.0593(13) 0.0279(10) 0.0399(11) 0.0034(8) 0.0082(10) 0.0091(9)
C3 0.0407(11) 0.0353(10) 0.0558(13) 0.0128(9) 0.0221(10) 0.0030(9)
C4 0.041(3) 0.067(4) 0.058(4) 0.020(3) -0.001(3) 0.019(3)
C5 0.050(3) 0.090(6) 0.032(3) -0.023(3) 0.003(3) -0.003(4)
C4A 0.057(5) 0.084(6) 0.074(7) 0.034(6) -0.031(5) -0.006(5)
C5A 0.063(5) 0.084(6) 0.048(5) -0.031(4) 0.014(4) -0.018(4)
C6 0.0289(10) 0.101(2) 0.0480(13) 0.0017(14) 0.0075(10) 0.0064(12)
O1 0.029(2) 0.013(4) 0.0324(16) -0.006(3) 0.0126(15) 0.009(3)
N2 0.029(2) 0.013(4) 0.0324(16) -0.006(3) 0.0126(15) 0.009(3)
C7 0.040(3) 0.0237(17) 0.030(3) 0.001(2) 0.0163(18) -0.009(3)
C8 0.030(2) 0.0213(18) 0.0455(19) -0.008(4) 0.0076(18) -0.005(3)
C9 0.030(2) 0.0213(18) 0.0455(19) -0.008(4) 0.0076(18) -0.005(3)
C10 0.040(3) 0.0237(17) 0.030(3) 0.001(2) 0.0163(18) -0.009(3)
C11 0.040(3) 0.0237(17) 0.030(3) 0.001(2) 0.0163(18) -0.009(3)
O1A 0.029(2) 0.013(4) 0.0324(16) -0.006(3) 0.0126(15) 0.009(3)
N2A 0.029(2) 0.013(4) 0.0324(16) -0.006(3) 0.0126(15) 0.009(3)
C7A 0.040(3) 0.0237(17) 0.030(3) 0.001(2) 0.0163(18) -0.009(3)
C8A 0.030(2) 0.0213(18) 0.0455(19) -0.008(4) 0.0076(18) -0.005(3)
C9A 0.030(2) 0.0213(18) 0.0455(19) -0.008(4) 0.0076(18) -0.005(3)
C10A 0.040(3) 0.0237(17) 0.030(3) 0.001(2) 0.0163(18) -0.009(3)
C11A 0.040(3) 0.0237(17) 0.030(3) 0.001(2) 0.0163(18) -0.009(3)

loop_
_atom_type_symbol
_atom_type_description
_atom_type_scat_dispersion_real
_atom_type_scat_dispersion_imag
_atom_type_scat_source
C C 0.0033 0.0016 'International Tables Vol C Tables 4.2.6.8 and 6.1.1.4'
H H 0.0000 0.0000 'International Tables Vol C Tables 4.2.6.8 and 6.1.1.4'
N N 0.0061 0.0033 'International Tables Vol C Tables 4.2.6.8 and 6.1.1.4'
O O 0.0106 0.0060 'International Tables Vol C Tables 4.2.6.8 and 6.1.1.4'
Mg Mg 0.0486 0.0363 'International Tables Vol C Tables 4.2.6.8 and 6.1.1.4'
Si Si 0.0817 0.0704 'International Tables Vol C Tables 4.2.6.8 and 6.1.1.4'

loop_
_geom_angle_atom_site_label_1
_geom_angle_atom_site_label_2
_geom_angle_atom_site_label_3
_geom_angle
_geom_angle_site_symmetry_1
_geom_angle_site_symmetry_3
N1 Mg1 N1 123.67(9) . 2_656
N1 Mg1 O1A 122.0(4) . 2_656
N1 Mg1 O1A 102.3(4) 2_656 2_656
N1 Mg1 O1A 102.3(4) . .
N1 Mg1 O1A 122.0(4) 2_656 .
O1A Mg1 O1A 76.1(8) 2_656 .
N1 Mg1 O1 118.5(3) . .
N1 Mg1 O1 100.8(3) 2_656 .
O1A Mg1 O1 7.6(6) 2_656 .
O1A Mg1 O1 83.2(3) . .
N1 Mg1 O1 100.8(3) . 2_656
N1 Mg1 O1 118.5(3) 2_656 2_656
O1A Mg1 O1 83.2(2) 2_656 2_656
O1A Mg1 O1 7.6(6) . 2_656
O1 Mg1 O1 90.5(5) . 2_656
N1 Mg1 N2A 127.9(5) . .
N1 Mg1 N2A 98.4(5) 2_656 .
O1A Mg1 N2A 6.1(7) 2_656 .
O1A Mg1 N2A 74.0(3) . .
O1 Mg1 N2A 12.5(3) . .
O1 Mg1 N2A 80.8(6) 2_656 .
N1 Mg1 N2A 98.4(5) . 2_656
N1 Mg1 N2A 127.9(5) 2_656 2_656
O1A Mg1 N2A 74.0(3) 2_656 2_656
O1A Mg1 N2A 6.1(7) . 2_656
O1 Mg1 N2A 80.8(6) . 2_656
O1 Mg1 N2A 12.5(3) 2_656 2_656
N2A Mg1 N2A 72.5(8) . 2_656
N1 Mg1 N2 128.0(3) . 2_656
N1 Mg1 N2 100.4(3) 2_656 2_656
O1A Mg1 N2 8.0(4) 2_656 2_656
O1A Mg1 N2 70.4(5) . 2_656
O1 Mg1 N2 15.3(4) . 2_656
O1 Mg1 N2 77.2(4) 2_656 2_656
N2A Mg1 N2 3.6(6) . 2_656
N2A Mg1 N2 68.9(3) 2_656 2_656
N1 Mg1 N2 100.4(3) . .
N1 Mg1 N2 128.0(3) 2_656 .
O1A Mg1 N2 70.4(5) 2_656 .
O1A Mg1 N2 8.0(4) . .
O1 Mg1 N2 77.2(4) . .
O1 Mg1 N2 15.3(4) 2_656 .
N2A Mg1 N2 68.9(3) . .
N2A Mg1 N2 3.6(6) 2_656 .
N2 Mg1 N2 65.3(6) 2_656 .
N1 Mg1 C9 91.8(3) . .
N1 Mg1 C9 144.6(3) 2_656 .
O1A Mg1 C9 51.0(5) 2_656 .
O1A Mg1 C9 38.6(3) . .
O1 Mg1 C9 55.8(3) . .
O1 Mg1 C9 45.6(4) 2_656 .
N2A Mg1 C9 52.6(5) . .
N2A Mg1 C9 33.2(6) 2_656 .
N2 Mg1 C9 49.6(4) 2_656 .
N2 Mg1 C9 30.6(3) . .
N1 Mg1 C9 144.6(3) . 2_656
N1 Mg1 C9 91.8(3) 2_656 2_656
O1A Mg1 C9 38.6(3) 2_656 2_656
O1A Mg1 C9 51.0(5) . 2_656
O1 Mg1 C9 45.6(4) . 2_656
O1 Mg1 C9 55.8(3) 2_656 2_656
N2A Mg1 C9 33.2(6) . 2_656
N2A Mg1 C9 52.6(5) 2_656 2_656
N2 Mg1 C9 30.6(3) 2_656 2_656
N2 Mg1 C9 49.6(4) . 2_656
C9 Mg1 C9 52.8(5) . 2_656
N1 Si1 C1 114.05(10) . .
N1 Si1 C3 111.06(8) . .
C1 Si1 C3 105.63(12) . .
N1 Si1 C2 114.27(9) . .
C1 Si1 C2 106.06(10) . .
C3 Si1 C2 105.00(10) . .
N1 Si1 Mg1 35.13(5) . .
C1 Si1 Mg1 130.98(8) . .
C3 Si1 Mg1 76.30(6) . .
C2 Si1 Mg1 120.98(7) . .
N1 Si2 C4A 114.4(3) . .
N1 Si2 C6 113.98(9) . .
C4A Si2 C6 114.0(6) . .
N1 Si2 C5 118.8(3) . .
C4A Si2 C5 83.8(4) . .
C6 Si2 C5 108.5(3) . .
N1 Si2 C5A 105.3(4) . .
C4A Si2 C5A 106.7(4) . .
C6 Si2 C5A 100.8(3) . .
C5 Si2 C5A 23.1(3) . .
N1 Si2 C4 113.8(3) . .
C4A Si2 C4 23.3(5) . .
C6 Si2 C4 95.5(3) . .
C5 Si2 C4 103.4(3) . .
C5A Si2 C4 126.4(4) . .
Si2 N1 Si1 121.01(9) . .
Si2 N1 Mg1 123.37(8) . .
Si1 N1 Mg1 115.59(8) . .
Si1 C1 H1A 109.5 . .
Si1 C1 H1B 109.5 . .
H1A C1 H1B 109.5 . .
Si1 C1 H1C 109.5 . .
H1A C1 H1C 109.5 . .
H1B C1 H1C 109.5 . .
Si1 C2 H2A 109.5 . .
Si1 C2 H2B 109.5 . .
H2A C2 H2B 109.5 . .
Si1 C2 H2C 109.5 . .
H2A C2 H2C 109.5 . .
H2B C2 H2C 109.5 . .
Si1 C3 H3A 109.5 . .
Si1 C3 H3B 109.5 . .
H3A C3 H3B 109.5 . .
Si1 C3 H3C 109.5 . .
H3A C3 H3C 109.5 . .
H3B C3 H3C 109.5 . .
Si2 C4 H4A 109.5 . .
Si2 C4 H4B 109.5 . .
H4A C4 H4B 109.5 . .
Si2 C4 H4C 109.5 . .
H4A C4 H4C 109.5 . .
H4B C4 H4C 109.5 . .
Si2 C5 H5A 109.5 . .
Si2 C5 H5B 109.5 . .
H5A C5 H5B 109.5 . .
Si2 C5 H5C 109.5 . .
H5A C5 H5C 109.5 . .
H5B C5 H5C 109.5 . .
Si2 C4A H4AA 109.5 . .
Si2 C4A H4AB 109.5 . .
H4AA C4A H4AB 109.5 . .
Si2 C4A H4AC 109.5 . .
H4AA C4A H4AC 109.5 . .
H4AB C4A H4AC 109.5 . .
Si2 C5A H5AA 109.5 . .
Si2 C5A H5AB 109.5 . .
H5AA C5A H5AB 109.5 . .
Si2 C5A H5AC 109.5 . .
H5AA C5A H5AC 109.5 . .
H5AB C5A H5AC 109.5 . .
Si2 C6 H6A 109.5 . .
Si2 C6 H6B 109.5 . .
H6A C6 H6B 109.5 . .
Si2 C6 H6C 109.5 . .
H6A C6 H6C 109.5 . .
H6B C6 H6C 109.5 . .
C7 O1 C8 108.0(16) . .
C7 O1 Mg1 133.7(14) . .
C8 O1 Mg1 113.9(7) . .
C10 N2 C9 114.2(12) . .
C10 N2 C11 110.6(13) . .
C9 N2 C11 118.3(12) . .
C10 N2 Mg1 112.0(9) . .
C9 N2 Mg1 93.2(9) . .
C11 N2 Mg1 107.0(15) . .
C9 C8 O1 102.4(10) . .
C9 C8 H8A 111.3 . .
O1 C8 H8A 111.3 . .
C9 C8 H8B 111.3 . .
O1 C8 H8B 111.3 . .
H8A C8 H8B 109.2 . .
N2 C9 C8 105.3(12) . .
N2 C9 Mg1 56.2(7) . .
C8 C9 Mg1 82.6(8) . .
N2 C9 H9A 110.7 . .
C8 C9 H9A 110.7 . .
Mg1 C9 H9A 164.4 . .
N2 C9 H9B 110.7 . .
C8 C9 H9B 110.7 . .
Mg1 C9 H9B 72.1 . .
H9A C9 H9B 108.8 . .
C8A O1A C7A 109.6(14) . .
C8A O1A Mg1 124.4(9) . .
C7A O1A Mg1 125.4(13) . .
C10A N2A C11A 104.0(13) . .
C10A N2A C9A 102.4(14) . .
C11A N2A C9A 107.0(14) . .
C10A N2A Mg1 123.9(10) . .
C11A N2A Mg1 116.1(14) . .
C9A N2A Mg1 101.5(11) . .
O1A C7A H7AA 109.5 . .
O1A C7A H7AB 109.5 . .
H7AA C7A H7AB 109.5 . .
O1A C7A H7AC 109.5 . .
H7AA C7A H7AC 109.5 . .
H7AB C7A H7AC 109.5 . .
O1A C8A C9A 104.1(14) . .
O1A C8A H8AA 110.9 . .
C9A C8A H8AA 111.0 . .
O1A C8A H8AB 110.9 . .
C9A C8A H8AB 110.9 . .
H8AA C8A H8AB 109.0 . .
C8A C9A N2A 115.0(14) . .
C8A C9A H9AA 108.5 . .
N2A C9A H9AA 108.5 . .
C8A C9A H9AB 108.5 . .
N2A C9A H9AB 108.5 . .
H9AA C9A H9AB 107.5 . .
N2A C10A H10D 109.5 . .
N2A C10A H10E 109.5 . .
H10D C10A H10E 109.5 . .
N2A C10A H10F 109.5 . .
H10D C10A H10F 109.5 . .
H10E C10A H10F 109.5 . .
N2A C11A H11D 109.5 . .
N2A C11A H11E 109.5 . .
H11D C11A H11E 109.5 . .
N2A C11A H11F 109.5 . .
H11D C11A H11F 109.5 . .
H11E C11A H11F 109.5 . .

loop_
_geom_bond_atom_site_label_1
_geom_bond_atom_site_label_2
_geom_bond_distance
_geom_bond_site_symmetry_2
Mg1 N1 2.0158(14) .
Mg1 N1 2.0158(15) 2_656
Mg1 O1A 2.098(19) 2_656
Mg1 O1A 2.098(18) .
Mg1 O1 2.08(2) .
Mg1 O1 2.08(2) 2_656
Mg1 N2A 2.22(2) .
Mg1 N2A 2.22(2) 2_656
Mg1 N2 2.392(18) 2_656
Mg1 N2 2.392(18) .
Mg1 C9 2.873(15) .
Mg1 C9 2.873(15) 2_656
Si1 N1 1.7136(16) .
Si1 C1 1.879(2) .
Si1 C3 1.880(2) .
Si1 C2 1.882(2) .
Si2 N1 1.7076(16) .
Si2 C4A 1.806(8) .
Si2 C6 1.855(3) .
Si2 C5 1.863(6) .
Si2 C5A 1.936(8) .
Si2 C4 1.962(7) .
C1 H1A 0.9800 .
C1 H1B 0.9800 .
C1 H1C 0.9800 .
C2 H2A 0.9800 .
C2 H2B 0.9800 .
C2 H2C 0.9800 .
C3 H3A 0.9800 .
C3 H3B 0.9800 .
C3 H3C 0.9800 .
C4 H4A 0.9800 .
C4 H4B 0.9800 .
C4 H4C 0.9800 .
C5 H5A 0.9800 .
C5 H5B 0.9800 .
C5 H5C 0.9800 .
C4A H4AA 0.9800 .
C4A H4AB 0.9800 .
C4A H4AC 0.9800 .
C5A H5AA 0.9800 .
C5A H5AB 0.9800 .
C5A H5AC 0.9800 .
C6 H6A 0.9800 .
C6 H6B 0.9800 .
C6 H6C 0.9800 .
O1 C7 1.312(14) .
O1 C8 1.575(19) .
N2 C10 1.45(2) .
N2 C9 1.464(13) .
N2 C11 1.5500(10) .
C7 H7A 0.9800 .
C7 H7B 0.9800 .
C7 H7C 0.9800 .
C8 C9 1.5322(10) .
C8 H8A 0.9900 .
C8 H8B 0.9900 .
C9 H9A 0.9900 .
C9 H9B 0.9900 .
C10 H10A 0.9800 .
C10 H10B 0.9800 .
C10 H10C 0.9800 .
C11 H11A 0.9800 .
C11 H11B 0.9800 .
C11 H11C 0.9800 .
O1A C8A 1.36(3) .
O1A C7A 1.5327(10) .
N2A C10A 1.51(2) .
N2A C11A 1.5498(10) .
N2A C9A 1.5509(10) .
C7A H7AA 0.9800 .
C7A H7AB 0.9800 .
C7A H7AC 0.9800 .
C8A C9A 1.544(15) .
C8A H8AA 0.9900 .
C8A H8AB 0.9900 .
C9A H9AA 0.9900 .
C9A H9AB 0.9900 .
C10A H10D 0.9800 .
C10A H10E 0.9800 .
C10A H10F 0.9800 .
C11A H11D 0.9800 .
C11A H11E 0.9800 .
C11A H11F 0.9800 .
